data_7721112
loop_
_publ_author_name
'Manimuthu, Akilesh'
'Bhuvanesh, Nattamai'
'Nallasamy, Professor Dr. Dharmaraj'

_publ_section_title
;
 Organoruthenium(II) complexes appended with racemic pyrazoline ligands:
 An integrated experimental and theoretical insights revealing their
 apoptotic efficacy
;
_journal_name_full 'Dalton Transactions'
_journal_paper_doi 10.1039/D6DT00737F
_journal_year 2026
_chemical_formula_moiety 'C17 H17 N3 O S'
_chemical_formula_sum 'C17 H17 N3 O S'
_chemical_formula_weight 311.39
_space_group_crystal_system triclinic
_space_group_IT_number 2
_space_group_name_Hall '-P 1'
_space_group_name_H-M_alt 'P -1'
_atom_sites_solution_hydrogens geom
_atom_sites_solution_primary dual
_audit_creation_date 2024-06-26
_audit_creation_method
;
Olex2 1.5
(compiled 2023.08.24 svn.re1ec1418 for OlexSys, GUI svn.r6817)
;
_audit_update_record
;
2024-06-29 deposited with the CCDC.	2026-06-11 downloaded from the CCDC.
;
_cell_angle_alpha 72.660(2)
_cell_angle_beta 82.131(2)
_cell_angle_gamma 87.333(2)
_cell_formula_units_Z 2
_cell_length_a 5.64080(10)
_cell_length_b 9.3444(3)
_cell_length_c 15.6537(4)
_cell_measurement_reflns_used 13771
_cell_measurement_temperature 100.00(10)
_cell_measurement_theta_max 79.0760
_cell_measurement_theta_min 2.9440
_cell_volume 780.18(4)
_computing_cell_refinement 'CrysAlisPro 1.171.43.98a (Rigaku OD, 2023)'
_computing_data_collection 'CrysAlisPro system (CCD 43.128a 64-bit (release 20-06-2024))'
_computing_data_reduction 'CrysAlisPro 1.171.43.98a (Rigaku OD, 2023)'
_computing_molecular_graphics 'Olex2 1.5 (Dolomanov et al., 2009)'
_computing_publication_material 'Olex2 1.5 (Dolomanov et al., 2009)'
_computing_structure_refinement 'SHELXL 2019/1 (Sheldrick, 2015)'
_computing_structure_solution 'SHELXT  (Sheldrick, 2015)'
_diffrn_ambient_environment N~2~
_diffrn_ambient_temperature 100.00(10)
_diffrn_detector 'Hybrid Pixel Array Detector'
_diffrn_detector_area_resol_mean 10.0000
_diffrn_detector_type HyPix
_diffrn_measured_fraction_theta_full 0.999
_diffrn_measured_fraction_theta_max 0.997
_diffrn_measurement_details
;
List of Runs (angles in degrees, time in seconds):

  # Type    Start    End  Width  t~exp~   \w     \q     \k     \f   Frames
#--------------------------------------------------------------------------
  1  \w    -49.00 -20.00   0.50    0.10    --  -91.75  45.00  90.00   58
  2  \w    -12.00  28.00   0.50    0.05    --  -47.44  19.00  30.00   80
  3  \w    -12.00  28.00   0.50    0.05    --  -47.44  19.00   0.00   80
  4  \w    -49.00 -20.00   0.50    0.10    --  -91.75  45.00   0.00   58
  5  \w    -39.00  26.00   0.50    0.05    --  -47.44  38.00-120.00  130
  6  \w     34.00  93.00   0.50    0.05    --   47.44-125.00  60.00  118
  7  \w     44.00 111.00   0.50    0.10    --  113.25-125.00 120.00  134
  8  \w     44.00 111.00   0.50    0.10    --  113.25-125.00 120.00  134
  9  \w     42.00 106.00   0.50    0.10    --  113.25 -95.00  90.00  128
 10  \w     42.00 106.00   0.50    0.10    --  113.25 -95.00  30.00  128
 11  \w     42.00 106.00   0.50    0.10    --  113.25 -95.00   0.00  128
 12  \w     42.00 106.00   0.50    0.10    --  113.25 -95.00 -90.00  128
 13  \w     43.00 107.00   0.50    0.10    --  113.25-104.00-134.00  128
 14  \w     44.00 111.00   0.50    0.10    --  113.25-125.00-180.00  134
 15  \w     42.00 106.00   0.50    0.10    --  113.25 -95.00-180.00  128
 16  \w     18.00  83.00   0.50    0.05    --   47.44-104.00-134.00  130
 17  \w     42.00 106.00   0.50    0.10    --  113.25 -95.00 -30.00  128
 18  \w     42.00 106.00   0.50    0.10    --  113.25 -95.00  60.00  128
 19  \w     42.00 106.00   0.50    0.10    --  113.25 -95.00  90.00  128
 20  \w     42.00  75.00   0.50    0.10    --  113.25 -61.00 120.00   66
 21  \w     42.00  75.00   0.50    0.10    --  113.25 -61.00 150.00   66
 22  \w     42.00  75.00   0.50    0.10    --  113.25 -61.00  90.00   66
 23  \w     42.00  75.00   0.50    0.10    --  113.25 -61.00  60.00   66
 24  \w     42.00  75.00   0.50    0.10    --  113.25 -61.00   0.00   66
 25  \w     42.00  75.00   0.50    0.10    --  113.25 -61.00 -60.00   66
 26  \w     42.00 136.00   0.50    0.10    --  113.25 -77.00-150.00  188
 27  \w     42.00  75.00   0.50    0.10    --  113.25 -61.00-150.00   66
 28  \w    100.00 176.00   0.50    0.10    --  113.25  15.00-120.00  152
 29  \w    101.00 178.00   0.50    0.10    --  113.25  45.00 -60.00  154
 30  \w    101.00 178.00   0.50    0.10    --  113.25  45.00 -60.00  154
 31  \w    101.00 178.00   0.50    0.10    --  113.25  30.00-120.00  154
 32  \w    101.00 178.00   0.50    0.10    --  113.25  30.00-120.00  154
 33  \w    110.00 178.00   0.50    0.10    --  113.25  77.00 -90.00  136
 34  \w    100.00 176.00   0.50    0.10    --  113.25  15.00   0.00  152
 35  \w    110.00 178.00   0.50    0.10    --  113.25  77.00  60.00  136
 36  \w    101.00 178.00   0.50    0.10    --  113.25  45.00  30.00  154
 37  \w    106.00 178.00   0.50    0.10    --  113.25 104.00 -33.00  144
 38  \w    -27.00  12.00   0.50    0.05    --   47.44 -19.00 150.00   78
 39  \w    -27.00  12.00   0.50    0.05    --   47.44 -19.00-180.00   78
 40  \w    -27.00  12.00   0.50    0.05    --   47.44 -19.00-150.00   78
 41  \w    -82.00   3.00   0.50    0.05    --  -47.44 104.00 -33.00  170
 42  \w    -82.00   3.00   0.50    0.05    --  -47.44 104.00 -33.00  170
 43  \w    -81.00 -21.00   0.50    0.10    --  -91.75 104.00 -33.00  120
 44  \w   -120.00 -35.00   0.50    0.05    --  -47.44 -38.00  90.00  170
 45  \w   -163.00-110.00   0.50    0.10    --  -91.75 -77.00 120.00  106
 46  \w   -163.00-106.00   0.50    0.10    --  -91.75 -61.00 -30.00  114
 47  \w   -163.00 -93.00   0.50    0.10    --  -91.75 -50.00 -64.22  140
 48  \w   -120.00 -35.00   0.50    0.05    --  -47.44 -38.00-120.00  170
 49  \w   -162.00 -84.00   0.50    0.10    --  -91.75-104.00-134.00  156
;
_diffrn_measurement_device 'four-circle diffractometer'
_diffrn_measurement_device_type 'XtaLAB Synergy, Dualflex, HyPix'
_diffrn_measurement_method '\w scans'
_diffrn_orient_matrix_type 'CrysAlisPro convention (1999,Acta A55,543-557)'
_diffrn_orient_matrix_UB_11 -0.2749760000
_diffrn_orient_matrix_UB_12 0.0136385000
_diffrn_orient_matrix_UB_13 0.0110647000
_diffrn_orient_matrix_UB_21 0.0113821000
_diffrn_orient_matrix_UB_22 0.0959774000
_diffrn_orient_matrix_UB_23 -0.0993406000
_diffrn_orient_matrix_UB_31 -0.0165741000
_diffrn_orient_matrix_UB_32 -0.1429466000
_diffrn_orient_matrix_UB_33 -0.0286143000
_diffrn_radiation_monochromator mirror
_diffrn_radiation_probe x-ray
_diffrn_radiation_type 'Cu K\a'
_diffrn_radiation_wavelength 1.54184
_diffrn_reflns_av_R_equivalents 0.0223
_diffrn_reflns_av_unetI/netI 0.0129
_diffrn_reflns_Laue_measured_fraction_full 0.999
_diffrn_reflns_Laue_measured_fraction_max 0.997
_diffrn_reflns_limit_h_max 7
_diffrn_reflns_limit_h_min -6
_diffrn_reflns_limit_k_max 9
_diffrn_reflns_limit_k_min -11
_diffrn_reflns_limit_l_max 19
_diffrn_reflns_limit_l_min -19
_diffrn_reflns_number 15758
_diffrn_reflns_point_group_measured_fraction_full 0.999
_diffrn_reflns_point_group_measured_fraction_max 0.997
_diffrn_reflns_theta_full 67.684
_diffrn_reflns_theta_max 74.501
_diffrn_reflns_theta_min 2.982
_diffrn_source 'micro-focus sealed X-ray tube'
_diffrn_source_current '1 mA'
_diffrn_source_type 'PhotonJet (Cu) X-ray Source'
_diffrn_source_voltage '50 kV'
_exptl_absorpt_coefficient_mu 1.880
_exptl_absorpt_correction_T_max 1.000
_exptl_absorpt_correction_T_min 0.119
_exptl_absorpt_correction_type gaussian
_exptl_absorpt_process_details
;
CrysAlisPro 1.171.43.98a (Rigaku Oxford Diffraction, 2023) 
Numerical absorption correction based on gaussian integration over 
a multifaceted crystal model 
Empirical absorption correction using spherical harmonics, 
implemented in SCALE3 ABSPACK scaling algorithm.
;
_exptl_crystal_colour yellow
_exptl_crystal_colour_primary yellow
_exptl_crystal_density_diffrn 1.326
_exptl_crystal_description block
_exptl_crystal_F_000 328
_exptl_crystal_size_max 0.649
_exptl_crystal_size_mid 0.58
_exptl_crystal_size_min 0.225
_refine_diff_density_max 0.312
_refine_diff_density_min -0.213
_refine_diff_density_rms 0.041
_refine_ls_extinction_coef 0.0045(6)
_refine_ls_extinction_expression Fc^*^=kFc[1+0.001xFc^2^\l^3^/sin(2\q)]^-1/4^
_refine_ls_extinction_method 'SHELXL-2019/1 (Sheldrick 2019)'
_refine_ls_goodness_of_fit_ref 1.054
_refine_ls_hydrogen_treatment constr
_refine_ls_matrix_type full
_refine_ls_number_parameters 201
_refine_ls_number_reflns 3171
_refine_ls_number_restraints 0
_refine_ls_restrained_S_all 1.054
_refine_ls_R_factor_all 0.0303
_refine_ls_R_factor_gt 0.0302
_refine_ls_shift/su_max 0.001
_refine_ls_shift/su_mean 0.000
_refine_ls_structure_factor_coef Fsqd
_refine_ls_weighting_details 'w=1/[\s^2^(Fo^2^)+(0.0308P)^2^+0.4373P] where P=(Fo^2^+2Fc^2^)/3'
_refine_ls_weighting_scheme calc
_refine_ls_wR_factor_gt 0.0747
_refine_ls_wR_factor_ref 0.0747
_reflns_Friedel_coverage 0.000
_reflns_number_gt 3157
_reflns_number_total 3171
_reflns_threshold_expression 'I > 2\s(I)'
_cod_data_source_file d6dt00737f1.cif
_cod_data_source_block nd_c2s1
_cod_database_code 7721112
_shelx_shelxl_version_number 2019/1
_chemical_oxdiff_formula CHNOS
_shelx_space_group_comment
;
The symmetry employed for this shelxl refinement is uniquely defined
by the following loop, which should always be used as a source of
symmetry information in preference to the above space-group names.
They are only intended as comments.
;
_shelx_estimated_absorpt_t_max 0.677
_shelx_estimated_absorpt_t_min 0.375
_olex2_refinement_description
;
1. Fixed Uiso
 At 1.2 times of:
  All C(H) groups, All C(H,H) groups, All N(H,H) groups
 At 1.5 times of:
  All C(H,H,H) groups
2.a Ternary CH refined with riding coordinates:
 C10(H10)
2.b Secondary CH2 refined with riding coordinates:
 C9(H9A,H9B)
2.c Aromatic/amide H refined with riding coordinates:
 C4(H4), C5(H5), C6(H6), C7(H7), C8(H8), C12(H12), C13(H13), C15(H15), C16(H16)
2.d X=CH2 refined with riding coordinates:
 N3(H3A,H3B)
2.e Idealised Me refined as rotating group:
 C17(H17A,H17B,H17C)
;
_olex2_exptl_crystal_mounting_method 'The crystal was mounted on a MITIGEN holder'
_olex2_submission_original_sample_id NDB_240625_SDc_C2S1
_olex2_submission_special_instructions 'No special instructions were received'
_oxdiff_exptl_absorpt_empirical_details
;
Empirical correction (ABSPACK) includes:
- Absorption correction using spherical harmonics
- Frame scaling
- Detector area scaling
;
_oxdiff_exptl_absorpt_empirical_full_max 1.647
_oxdiff_exptl_absorpt_empirical_full_min 0.762

loop_
_space_group_symop_operation_xyz
'x, y, z'
'-x, -y, -z'

loop_
_atom_site_label
_atom_site_type_symbol
_atom_site_fract_x
_atom_site_fract_y
_atom_site_fract_z
_atom_site_U_iso_or_equiv
_atom_site_adp_type
_atom_site_occupancy
_atom_site_site_symmetry_order
_atom_site_calc_flag
_atom_site_refinement_flags_posn
_atom_site_refinement_flags_adp
_atom_site_refinement_flags_occupancy
_atom_site_disorder_assembly
_atom_site_disorder_group
S1 S -0.15705(5) 0.78638(3) 0.09805(2) 0.01902(10) Uani 1 1 d . . . . .
O1 O 0.48568(16) 0.18149(10) 0.15219(6) 0.0225(2) Uani 1 1 d . . . . .
N1 N 0.06960(18) 0.78298(11) 0.23604(7) 0.0151(2) Uani 1 1 d . . . . .
N2 N 0.23718(18) 0.83940(11) 0.27440(7) 0.0154(2) Uani 1 1 d . . . . .
N3 N 0.16918(19) 0.97574(11) 0.10849(7) 0.0185(2) Uani 1 1 d . . . . .
H3A H 0.266937 1.006554 0.138516 0.022 Uiso 1 1 calc R U . . .
H3B H 0.157451 1.026087 0.051927 0.022 Uiso 1 1 calc R U . . .
C1 C 0.0392(2) 0.85316(13) 0.14855(8) 0.0151(2) Uani 1 1 d . . . . .
C2 C 0.2478(2) 0.75165(13) 0.35469(8) 0.0149(2) Uani 1 1 d . . . . .
C3 C 0.4138(2) 0.78377(13) 0.41096(8) 0.0158(2) Uani 1 1 d . . . . .
C4 C 0.5824(2) 0.89886(14) 0.37347(8) 0.0186(3) Uani 1 1 d . . . . .
H4 H 0.589590 0.955323 0.311690 0.022 Uiso 1 1 calc R U . . .
C5 C 0.7384(2) 0.93005(14) 0.42663(9) 0.0216(3) Uani 1 1 d . . . . .
H5 H 0.852448 1.007895 0.401023 0.026 Uiso 1 1 calc R U . . .
C6 C 0.7293(2) 0.84819(15) 0.51724(9) 0.0214(3) Uani 1 1 d . . . . .
H6 H 0.836599 0.870361 0.553287 0.026 Uiso 1 1 calc R U . . .
C7 C 0.5635(2) 0.73416(14) 0.55491(8) 0.0199(3) Uani 1 1 d . . . . .
H7 H 0.556795 0.678439 0.616810 0.024 Uiso 1 1 calc R U . . .
C8 C 0.4068(2) 0.70147(13) 0.50190(8) 0.0178(2) Uani 1 1 d . . . . .
H8 H 0.294416 0.622732 0.527719 0.021 Uiso 1 1 calc R U . . .
C9 C 0.0723(2) 0.62371(13) 0.38150(8) 0.0155(2) Uani 1 1 d . . . . .
H9A H -0.066138 0.640767 0.423608 0.019 Uiso 1 1 calc R U . . .
H9B H 0.149727 0.526966 0.409580 0.019 Uiso 1 1 calc R U . . .
C10 C -0.0034(2) 0.62851(13) 0.28917(7) 0.0145(2) Uani 1 1 d . . . . .
H10 H -0.180559 0.616729 0.294175 0.017 Uiso 1 1 calc R U . . .
C11 C 0.1285(2) 0.51253(13) 0.24990(7) 0.0145(2) Uani 1 1 d . . . . .
C12 C 0.3520(2) 0.54257(13) 0.19900(8) 0.0175(2) Uani 1 1 d . . . . .
H12 H 0.420911 0.638505 0.187148 0.021 Uiso 1 1 calc R U . . .
C13 C 0.4775(2) 0.43542(14) 0.16496(8) 0.0186(2) Uani 1 1 d . . . . .
H13 H 0.629593 0.458351 0.129810 0.022 Uiso 1 1 calc R U . . .
C14 C 0.3781(2) 0.29451(13) 0.18288(8) 0.0173(2) Uani 1 1 d . . . . .
C15 C 0.1557(2) 0.26159(14) 0.23536(8) 0.0192(3) Uani 1 1 d . . . . .
H15 H 0.088915 0.164717 0.248740 0.023 Uiso 1 1 calc R U . . .
C16 C 0.0324(2) 0.37008(14) 0.26795(8) 0.0173(2) Uani 1 1 d . . . . .
H16 H -0.119767 0.347197 0.303080 0.021 Uiso 1 1 calc R U . . .
C17 C 0.6774(2) 0.22183(15) 0.07925(9) 0.0255(3) Uani 1 1 d . . . . .
H17A H 0.625582 0.304623 0.030172 0.038 Uiso 1 1 calc R U . . .
H17B H 0.721542 0.135237 0.057179 0.038 Uiso 1 1 calc R U . . .
H17C H 0.816093 0.253187 0.100580 0.038 Uiso 1 1 calc R U . . .

loop_
_atom_site_aniso_label
_atom_site_aniso_U_11
_atom_site_aniso_U_22
_atom_site_aniso_U_33
_atom_site_aniso_U_23
_atom_site_aniso_U_13
_atom_site_aniso_U_12
S1 0.02069(17) 0.02018(16) 0.01488(16) -0.00076(11) -0.00548(11) -0.00677(11)
O1 0.0252(5) 0.0178(4) 0.0258(5) -0.0109(4) 0.0036(4) -0.0027(3)
N1 0.0193(5) 0.0128(5) 0.0134(5) -0.0029(4) -0.0042(4) -0.0026(4)
N2 0.0177(5) 0.0150(5) 0.0149(5) -0.0055(4) -0.0036(4) -0.0006(4)
N3 0.0236(5) 0.0168(5) 0.0143(5) -0.0012(4) -0.0059(4) -0.0050(4)
C1 0.0168(6) 0.0143(5) 0.0140(5) -0.0042(4) -0.0017(4) 0.0013(4)
C2 0.0173(6) 0.0139(5) 0.0139(5) -0.0050(4) -0.0013(4) 0.0012(4)
C3 0.0183(6) 0.0150(5) 0.0156(6) -0.0067(4) -0.0038(4) 0.0030(4)
C4 0.0206(6) 0.0172(6) 0.0182(6) -0.0053(5) -0.0031(5) 0.0006(5)
C5 0.0211(6) 0.0202(6) 0.0251(6) -0.0083(5) -0.0043(5) -0.0021(5)
C6 0.0207(6) 0.0248(6) 0.0236(6) -0.0127(5) -0.0082(5) 0.0031(5)
C7 0.0219(6) 0.0231(6) 0.0161(6) -0.0074(5) -0.0049(5) 0.0053(5)
C8 0.0197(6) 0.0173(6) 0.0164(6) -0.0053(5) -0.0020(4) 0.0007(4)
C9 0.0194(6) 0.0144(5) 0.0119(5) -0.0030(4) -0.0016(4) -0.0006(4)
C10 0.0166(6) 0.0134(5) 0.0124(5) -0.0015(4) -0.0020(4) -0.0018(4)
C11 0.0173(6) 0.0152(5) 0.0113(5) -0.0035(4) -0.0040(4) -0.0007(4)
C12 0.0181(6) 0.0147(5) 0.0196(6) -0.0046(5) -0.0016(5) -0.0037(4)
C13 0.0170(6) 0.0191(6) 0.0193(6) -0.0058(5) 0.0003(4) -0.0029(5)
C14 0.0213(6) 0.0166(6) 0.0155(5) -0.0069(4) -0.0031(4) 0.0010(5)
C15 0.0244(6) 0.0157(6) 0.0178(6) -0.0055(5) -0.0011(5) -0.0064(5)
C16 0.0186(6) 0.0189(6) 0.0141(5) -0.0049(4) 0.0005(4) -0.0053(5)
C17 0.0242(7) 0.0251(7) 0.0277(7) -0.0123(5) 0.0050(5) 0.0012(5)

loop_
_atom_type_symbol
_atom_type_description
_atom_type_scat_dispersion_real
_atom_type_scat_dispersion_imag
_atom_type_scat_source
C C 0.0181 0.0091 'International Tables Vol C Tables 4.2.6.8 and 6.1.1.4'
H H 0.0000 0.0000 'International Tables Vol C Tables 4.2.6.8 and 6.1.1.4'
N N 0.0311 0.0180 'International Tables Vol C Tables 4.2.6.8 and 6.1.1.4'
O O 0.0492 0.0322 'International Tables Vol C Tables 4.2.6.8 and 6.1.1.4'
S S 0.3331 0.5567 'International Tables Vol C Tables 4.2.6.8 and 6.1.1.4'

loop_
_exptl_crystal_face_index_h
_exptl_crystal_face_index_k
_exptl_crystal_face_index_l
_exptl_crystal_face_perp_dist
0 0 1 0.0960
0 0 -1 0.1289
-1 -3 -2 0.2518
2 3 1 0.3459
0 1 1 0.3028
-2 3 6 0.2506
-1 3 4 0.2533
-3 2 5 0.2598
3 -1 -4 0.2778
2 -1 4 0.1819
1 -1 4 0.1401
1 0 5 0.1527
0 -1 -1 0.3312
-1 2 -2 0.1563
-1 4 -1 0.2067
-1 1 -4 0.1102
0 1 -1 0.1762

loop_
_geom_angle_atom_site_label_1
_geom_angle_atom_site_label_2
_geom_angle_atom_site_label_3
_geom_angle
_geom_angle_site_symmetry_1
_geom_angle_site_symmetry_3
_geom_angle_publ_flag
C14 O1 C17 117.36(10) . . ?
N2 N1 C10 112.29(9) . . ?
C1 N1 N2 118.58(9) . . ?
C1 N1 C10 126.78(10) . . ?
C2 N2 N1 108.39(9) . . ?
H3A N3 H3B 120.0 . . ?
C1 N3 H3A 120.0 . . ?
C1 N3 H3B 120.0 . . ?
N1 C1 S1 120.40(9) . . ?
N3 C1 S1 123.88(9) . . ?
N3 C1 N1 115.71(10) . . ?
N2 C2 C3 120.13(11) . . ?
N2 C2 C9 113.17(10) . . ?
C3 C2 C9 126.68(10) . . ?
C4 C3 C2 119.87(11) . . ?
C8 C3 C2 120.97(11) . . ?
C8 C3 C4 119.16(11) . . ?
C3 C4 H4 120.0 . . ?
C5 C4 C3 119.99(11) . . ?
C5 C4 H4 120.0 . . ?
C4 C5 H5 119.8 . . ?
C4 C5 C6 120.49(12) . . ?
C6 C5 H5 119.8 . . ?
C5 C6 H6 120.0 . . ?
C7 C6 C5 119.98(11) . . ?
C7 C6 H6 120.0 . . ?
C6 C7 H7 120.0 . . ?
C6 C7 C8 119.95(11) . . ?
C8 C7 H7 120.0 . . ?
C3 C8 H8 119.8 . . ?
C7 C8 C3 120.44(11) . . ?
C7 C8 H8 119.8 . . ?
C2 C9 H9A 111.4 . . ?
C2 C9 H9B 111.4 . . ?
C2 C9 C10 101.75(9) . . ?
H9A C9 H9B 109.3 . . ?
C10 C9 H9A 111.4 . . ?
C10 C9 H9B 111.4 . . ?
N1 C10 C9 99.96(9) . . ?
N1 C10 H10 110.8 . . ?
N1 C10 C11 111.75(9) . . ?
C9 C10 H10 110.8 . . ?
C11 C10 C9 112.29(9) . . ?
C11 C10 H10 110.8 . . ?
C12 C11 C10 121.11(10) . . ?
C12 C11 C16 118.35(11) . . ?
C16 C11 C10 120.47(10) . . ?
C11 C12 H12 119.2 . . ?
C11 C12 C13 121.52(11) . . ?
C13 C12 H12 119.2 . . ?
C12 C13 H13 120.3 . . ?
C14 C13 C12 119.38(11) . . ?
C14 C13 H13 120.3 . . ?
O1 C14 C13 124.07(11) . . ?
O1 C14 C15 116.12(11) . . ?
C13 C14 C15 119.81(11) . . ?
C14 C15 H15 120.0 . . ?
C16 C15 C14 120.02(11) . . ?
C16 C15 H15 120.0 . . ?
C11 C16 H16 119.5 . . ?
C15 C16 C11 120.90(11) . . ?
C15 C16 H16 119.5 . . ?
O1 C17 H17A 109.5 . . ?
O1 C17 H17B 109.5 . . ?
O1 C17 H17C 109.5 . . ?
H17A C17 H17B 109.5 . . ?
H17A C17 H17C 109.5 . . ?
H17B C17 H17C 109.5 . . ?

loop_
_geom_bond_atom_site_label_1
_geom_bond_atom_site_label_2
_geom_bond_distance
_geom_bond_site_symmetry_2
_geom_bond_publ_flag
S1 C1 1.6847(12) . ?
O1 C14 1.3701(14) . ?
O1 C17 1.4348(16) . ?
N1 N2 1.3865(14) . ?
N1 C1 1.3613(15) . ?
N1 C10 1.4802(14) . ?
N2 C2 1.2874(15) . ?
N3 H3A 0.8800 . ?
N3 H3B 0.8800 . ?
N3 C1 1.3292(15) . ?
C2 C3 1.4669(16) . ?
C2 C9 1.5108(16) . ?
C3 C4 1.4043(17) . ?
C3 C8 1.3980(16) . ?
C4 H4 0.9500 . ?
C4 C5 1.3858(17) . ?
C5 H5 0.9500 . ?
C5 C6 1.3915(18) . ?
C6 H6 0.9500 . ?
C6 C7 1.3876(19) . ?
C7 H7 0.9500 . ?
C7 C8 1.3928(17) . ?
C8 H8 0.9500 . ?
C9 H9A 0.9900 . ?
C9 H9B 0.9900 . ?
C9 C10 1.5499(15) . ?
C10 H10 1.0000 . ?
C10 C11 1.5176(16) . ?
C11 C12 1.3885(17) . ?
C11 C16 1.3953(16) . ?
C12 H12 0.9500 . ?
C12 C13 1.3915(17) . ?
C13 H13 0.9500 . ?
C13 C14 1.3899(17) . ?
C14 C15 1.3951(17) . ?
C15 H15 0.9500 . ?
C15 C16 1.3848(17) . ?
C16 H16 0.9500 . ?
C17 H17A 0.9800 . ?
C17 H17B 0.9800 . ?
C17 H17C 0.9800 . ?

loop_
_geom_torsion_atom_site_label_1
_geom_torsion_atom_site_label_2
_geom_torsion_atom_site_label_3
_geom_torsion_atom_site_label_4
_geom_torsion
_geom_torsion_site_symmetry_1
_geom_torsion_site_symmetry_2
_geom_torsion_site_symmetry_3
_geom_torsion_site_symmetry_4
_geom_torsion_publ_flag
O1 C14 C15 C16 -178.91(11) . . . . ?
N1 N2 C2 C3 179.37(10) . . . . ?
N1 N2 C2 C9 -2.41(13) . . . . ?
N1 C10 C11 C12 25.91(15) . . . . ?
N1 C10 C11 C16 -157.24(10) . . . . ?
N2 N1 C1 S1 178.43(8) . . . . ?
N2 N1 C1 N3 -2.77(16) . . . . ?
N2 N1 C10 C9 20.10(12) . . . . ?
N2 N1 C10 C11 -98.89(11) . . . . ?
N2 C2 C3 C4 -8.15(17) . . . . ?
N2 C2 C3 C8 171.74(11) . . . . ?
N2 C2 C9 C10 14.63(13) . . . . ?
C1 N1 N2 C2 -175.95(10) . . . . ?
C1 N1 C10 C9 -177.70(11) . . . . ?
C1 N1 C10 C11 63.30(15) . . . . ?
C2 C3 C4 C5 179.60(11) . . . . ?
C2 C3 C8 C7 -179.26(11) . . . . ?
C2 C9 C10 N1 -19.12(11) . . . . ?
C2 C9 C10 C11 99.47(10) . . . . ?
C3 C2 C9 C10 -167.29(11) . . . . ?
C3 C4 C5 C6 -0.09(19) . . . . ?
C4 C3 C8 C7 0.64(17) . . . . ?
C4 C5 C6 C7 0.14(19) . . . . ?
C5 C6 C7 C8 0.20(19) . . . . ?
C6 C7 C8 C3 -0.59(18) . . . . ?
C8 C3 C4 C5 -0.30(18) . . . . ?
C9 C2 C3 C4 173.89(11) . . . . ?
C9 C2 C3 C8 -6.22(18) . . . . ?
C9 C10 C11 C12 -85.49(13) . . . . ?
C9 C10 C11 C16 91.36(13) . . . . ?
C10 N1 N2 C2 -12.14(13) . . . . ?
C10 N1 C1 S1 17.23(16) . . . . ?
C10 N1 C1 N3 -163.98(11) . . . . ?
C10 C11 C12 C13 178.07(11) . . . . ?
C10 C11 C16 C15 -177.45(11) . . . . ?
C11 C12 C13 C14 -0.58(18) . . . . ?
C12 C11 C16 C15 -0.52(17) . . . . ?
C12 C13 C14 O1 179.56(11) . . . . ?
C12 C13 C14 C15 -0.65(18) . . . . ?
C13 C14 C15 C16 1.28(18) . . . . ?
C14 C15 C16 C11 -0.69(18) . . . . ?
C16 C11 C12 C13 1.16(18) . . . . ?
C17 O1 C14 C13 -16.96(17) . . . . ?
C17 O1 C14 C15 163.24(11) . . . . ?

loop_
_exptl_oxdiff_crystal_face_indexfrac_h
_exptl_oxdiff_crystal_face_indexfrac_k
_exptl_oxdiff_crystal_face_indexfrac_l
_exptl_oxdiff_crystal_face_x
_exptl_oxdiff_crystal_face_y
_exptl_oxdiff_crystal_face_z
-0.0007 -0.0010 1.0002 0.0113 -0.0995 -0.0285
0.0007 0.0010 -1.0002 -0.0113 0.0995 0.0285
-0.9985 -3.0003 -2.0006 0.2115 -0.1006 0.5027
1.9986 2.9883 1.0019 -0.4977 0.2100 -0.4890
-0.0011 0.9994 0.9987 0.0250 -0.0033 -0.1714
-2.0124 2.9976 6.0225 0.6609 -0.3335 -0.5675
-0.9975 3.0112 4.0220 0.3599 -0.1219 -0.5290
-3.0043 2.0186 5.0247 0.9092 -0.3396 -0.3825
3.0058 -1.0168 -4.0186 -0.8849 0.3358 0.2105
2.0025 -1.0161 4.0000 -0.5202 -0.4721 -0.0024
1.0019 -1.0091 4.0024 -0.2450 -0.4831 0.0131
1.0001 -0.0085 5.0043 -0.2197 -0.4866 -0.1586
0.0004 -0.9996 -1.0006 -0.0248 0.0035 0.1715
-1.0003 1.9929 -1.9955 0.2801 0.3781 -0.2112
-0.9958 3.9853 -0.9958 0.3171 0.4701 -0.5247
-0.9935 0.9876 -3.9980 0.2424 0.4806 -0.0103
0.0004 1.0001 -0.9996 0.0025 0.1953 -0.1144
